data_4513513
loop_
_publ_author_name
'Nath, Karabi'
'Husain, Ahmad'
'Dastidar, Parthasarathi'

_publ_section_title
;
 Metallogels and Silver Nanoparticles Generated from a Series of
 Transition Metal-Based Coordination Polymers Derived from a New
 Bis-pyridyl-bis-amide Ligand and Various Carboxylates
;
_journal_issue 9
_journal_name_full 'Crystal Growth &amp; Design'
_journal_page_first 4635
_journal_paper_doi 10.1021/acs.cgd.5b00911
_journal_volume 15
_journal_year 2015
_chemical_formula_sum 'C35 H31 Co N5 O7'
_chemical_formula_weight 692.58
_space_group_crystal_system monoclinic
_space_group_IT_number 14
_space_group_name_Hall '-P 2yn'
_space_group_name_H-M_alt 'P 1 21/n 1'
_symmetry_space_group_name_Hall '-P 2yn'
_symmetry_space_group_name_H-M 'P 1 21/n 1'
_atom_sites_solution_hydrogens geom
_audit_creation_method SHELXL-2014/7
_cell_angle_alpha 90
_cell_angle_beta 110.865(10)
_cell_angle_gamma 90
_cell_formula_units_Z 4
_cell_length_a 16.117(5)
_cell_length_b 8.978(2)
_cell_length_c 22.390(6)
_cell_measurement_reflns_used 2768
_cell_measurement_temperature 296(2)
_cell_measurement_theta_max 22.69
_cell_measurement_theta_min 2.71
_cell_volume 3027.3(14)
_computing_cell_refinement 'Bruker SAINT'
_computing_data_collection 'Bruker APEX2'
_computing_data_reduction 'Bruker SAINT'
_computing_structure_refinement 'SHELXL-2014/7 (Sheldrick, 2014)'
_computing_structure_solution 'SHELXS-97 (Sheldrick, 2008)'
_diffrn_ambient_temperature 296(2)
_diffrn_measured_fraction_theta_full 0.998
_diffrn_measured_fraction_theta_max 0.997
_diffrn_measurement_device_type 'Bruker APEX-II CCD'
_diffrn_measurement_method '\f and \w scans'
_diffrn_radiation_source 'sealed tube'
_diffrn_radiation_type MoK\a
_diffrn_radiation_wavelength 0.71073
_diffrn_reflns_av_R_equivalents 0.1669
_diffrn_reflns_av_unetI/netI 0.1163
_diffrn_reflns_laue_measured_fraction_full 0.998
_diffrn_reflns_laue_measured_fraction_max 0.997
_diffrn_reflns_limit_h_max 18
_diffrn_reflns_limit_h_min -19
_diffrn_reflns_limit_k_max 10
_diffrn_reflns_limit_k_min -11
_diffrn_reflns_limit_l_max 27
_diffrn_reflns_limit_l_min -27
_diffrn_reflns_number 36846
_diffrn_reflns_point_group_measured_fraction_full 0.998
_diffrn_reflns_point_group_measured_fraction_max 0.997
_diffrn_reflns_theta_full 25.242
_diffrn_reflns_theta_max 26.000
_diffrn_reflns_theta_min 1.356
_exptl_absorpt_coefficient_mu 0.629
_exptl_crystal_colour pink
_exptl_crystal_density_diffrn 1.520
_exptl_crystal_description block
_exptl_crystal_F_000 1436
_exptl_crystal_size_max 0.350
_exptl_crystal_size_mid 0.180
_exptl_crystal_size_min 0.120
_exptl_transmission_factor_max 0.7459
_exptl_transmission_factor_min 0.4325
_refine_diff_density_max 0.904
_refine_diff_density_min -1.244
_refine_diff_density_rms 0.278
_refine_ls_extinction_coef 0.033(2)
_refine_ls_extinction_expression Fc^*^=kFc[1+0.001xFc^2^\l^3^/sin(2\q)]^-1/4^
_refine_ls_extinction_method 'SHELXL-2014/7 (Sheldrick 2014'
_refine_ls_goodness_of_fit_ref 0.954
_refine_ls_hydrogen_treatment constr
_refine_ls_matrix_type full
_refine_ls_number_parameters 436
_refine_ls_number_reflns 5930
_refine_ls_number_restraints 0
_refine_ls_restrained_S_all 0.954
_refine_ls_R_factor_all 0.1523
_refine_ls_R_factor_gt 0.0830
_refine_ls_shift/su_max 0.000
_refine_ls_shift/su_mean 0.000
_refine_ls_structure_factor_coef Fsqd
_refine_ls_weighting_details 'w=1/[\s^2^(Fo^2^)+(0.1264P)^2^] where P=(Fo^2^+2Fc^2^)/3'
_refine_ls_weighting_scheme calc
_refine_ls_wR_factor_gt 0.1837
_refine_ls_wR_factor_ref 0.2213
_reflns_Friedel_coverage 0.000
_reflns_number_gt 3279
_reflns_number_total 5930
_reflns_threshold_expression 'I > 2\s(I)'
_cod_data_source_file cg5b00911_si_002.cif
_cod_data_source_block CP5
_cod_depositor_comments 'Adding full bibliography for 4513508--4513516.cif.'
_cod_original_cell_volume 3027.4(15)
_cod_database_code 4513513
_shelx_shelxl_version_number 2014/7
_shelx_space_group_comment
;
The symmetry employed for this shelxl refinement is uniquely defined
by the following loop, which should always be used as a source of
symmetry information in preference to the above space-group names.
They are only intended as comments.
;
_shelx_estimated_absorpt_t_min 0.810
_shelx_estimated_absorpt_t_max 0.928

loop_
_space_group_symop_operation_xyz
'x, y, z'
'-x+1/2, y+1/2, -z+1/2'
'-x, -y, -z'
'x-1/2, -y-1/2, z-1/2'

loop_
_atom_site_label
_atom_site_type_symbol
_atom_site_fract_x
_atom_site_fract_y
_atom_site_fract_z
_atom_site_U_iso_or_equiv
_atom_site_adp_type
_atom_site_occupancy
_atom_site_site_symmetry_order
_atom_site_calc_flag
_atom_site_refinement_flags_posn
_atom_site_refinement_flags_adp
Co1 Co 0.71760(5) 0.78824(7) 0.29843(3) 0.0397(3) Uani 1 1 d . .
C1 C 0.5711(4) -0.1717(6) 0.7157(3) 0.0499(14) Uani 1 1 d . .
C2 C 0.9656(4) 0.7821(6) 0.2603(2) 0.0435(13) Uani 1 1 d . .
C3 C 1.0184(4) 0.8954(6) 0.2975(3) 0.0506(14) Uani 1 1 d . .
H3 H 1.0755 0.9127 0.2979 0.061 Uiso 1 1 calc R U
C4 C 0.9831(4) 0.9807(6) 0.3336(3) 0.0494(14) Uani 1 1 d . .
H4 H 1.0162 1.0590 0.3577 0.059 Uiso 1 1 calc R U
C5 C 0.9010(4) 0.9528(6) 0.3347(2) 0.0484(14) Uani 1 1 d . .
H5 H 0.8796 1.0124 0.3600 0.058 Uiso 1 1 calc R U
C6 C 0.8825(4) 0.7625(6) 0.2635(2) 0.0426(13) Uani 1 1 d . .
H6 H 0.8468 0.6885 0.2380 0.051 Uiso 1 1 calc R U
C7 C 0.7280(4) 0.9499(6) 0.3960(3) 0.0433(13) Uani 1 1 d . .
C8 C 0.6893(4) 0.9826(5) 0.1822(2) 0.0418(13) Uani 1 1 d . .
C9 C 0.6377(4) 1.0063(6) 0.1127(2) 0.0511(15) Uani 1 1 d . .
H9A H 0.6704 1.0747 0.0957 0.061 Uiso 1 1 calc R U
H9B H 0.5816 1.0529 0.1082 0.061 Uiso 1 1 calc R U
C10 C 0.6193(4) 0.8650(5) 0.0729(2) 0.0423(13) Uani 1 1 d . .
C11 C 0.5338(4) 0.8277(6) 0.0329(3) 0.0506(14) Uani 1 1 d . .
H11 H 0.4860 0.8867 0.0321 0.061 Uiso 1 1 calc R U
C12 C 0.5197(4) 0.7040(6) -0.0056(3) 0.0581(16) Uani 1 1 d . .
H12 H 0.4627 0.6806 -0.0332 0.070 Uiso 1 1 calc R U
C13 C 0.5909(4) 0.6141(6) -0.0032(3) 0.0575(16) Uani 1 1 d . .
H13 H 0.5810 0.5310 -0.0296 0.069 Uiso 1 1 calc R U
C14 C 0.6752(4) 0.6452(6) 0.0373(2) 0.0466(14) Uani 1 1 d . .
C15 C 0.6888(4) 0.7723(6) 0.0754(2) 0.0439(13) Uani 1 1 d . .
H15 H 0.7458 0.7951 0.1030 0.053 Uiso 1 1 calc R U
C16 C 0.7473(4) 1.0423(6) 0.4560(3) 0.0508(14) Uani 1 1 d . .
H16A H 0.7618 0.9775 0.4930 0.061 Uiso 1 1 calc R U
H16B H 0.6953 1.1003 0.4534 0.061 Uiso 1 1 calc R U
C17 C 0.5125(4) 0.7715(6) 0.2585(3) 0.0531(15) Uani 1 1 d . .
H17 H 0.5132 0.8425 0.2284 0.064 Uiso 1 1 calc R U
C18 C 0.4321(4) 0.7281(7) 0.2609(3) 0.0547(15) Uani 1 1 d . .
H18 H 0.3796 0.7677 0.2323 0.066 Uiso 1 1 calc R U
C19 C 0.4299(4) 0.6253(6) 0.3058(3) 0.0531(15) Uani 1 1 d . .
H19 H 0.3758 0.5951 0.3079 0.064 Uiso 1 1 calc R U
C20 C 0.5080(4) 0.5674(6) 0.3477(3) 0.0442(13) Uani 1 1 d . .
C21 C 0.5869(4) 0.6149(6) 0.3414(3) 0.0467(13) Uani 1 1 d . .
H21 H 0.6401 0.5749 0.3687 0.056 Uiso 1 1 calc R U
C22 C 0.5729(4) 0.4077(6) 0.4436(3) 0.0502(14) Uani 1 1 d . .
C23 C 0.5509(4) 0.3037(6) 0.4888(3) 0.0486(14) Uani 1 1 d . .
C24 C 0.4643(4) 0.2698(6) 0.4860(3) 0.0515(14) Uani 1 1 d . .
H24 H 0.4157 0.3141 0.4550 0.062 Uiso 1 1 calc R U
C25 C 0.4516(4) 0.1729(6) 0.5282(3) 0.0529(15) Uani 1 1 d . .
H25 H 0.3939 0.1516 0.5256 0.064 Uiso 1 1 calc R U
C26 C 0.5230(4) 0.1034(6) 0.5761(2) 0.0441(13) Uani 1 1 d . .
C27 C 0.6097(4) 0.1370(6) 0.5794(3) 0.0459(13) Uani 1 1 d . .
C28 C 0.6215(4) 0.2386(6) 0.5349(3) 0.0504(14) Uani 1 1 d . .
H28 H 0.6787 0.2617 0.5370 0.061 Uiso 1 1 calc R U
C29 C 0.6814(4) 0.0667(7) 0.6277(3) 0.0587(16) Uani 1 1 d . .
H29 H 0.7394 0.0885 0.6312 0.070 Uiso 1 1 calc R U
C30 C 0.6671(4) -0.0312(7) 0.6688(3) 0.0597(16) Uani 1 1 d . .
H30 H 0.7153 -0.0778 0.6991 0.072 Uiso 1 1 calc R U
C31 C 0.5807(4) -0.0642(6) 0.6667(2) 0.0459(13) Uani 1 1 d . .
C32 C 0.5108(4) 0.0008(6) 0.6209(3) 0.0481(14) Uani 1 1 d . .
H32 H 0.4534 -0.0221 0.6186 0.058 Uiso 1 1 calc R U
N1 N 0.9897(3) 0.6885(5) 0.2186(2) 0.0493(12) Uani 1 1 d . .
H1 H 0.9478 0.6363 0.1922 0.059 Uiso 1 1 calc R U
N2 N 0.8491(3) 0.8419(5) 0.3005(2) 0.0441(11) Uani 1 1 d . .
N3 N 0.5899(3) 0.7160(5) 0.2976(2) 0.0442(11) Uani 1 1 d . .
N4 N 0.5039(3) 0.4633(5) 0.3934(2) 0.0513(12) Uani 1 1 d . .
H4A H 0.4519 0.4310 0.3893 0.062 Uiso 1 1 calc R U
O1 O 0.6364(3) -0.2375(5) 0.7512(2) 0.0673(12) Uani 1 1 d . .
O2 O 0.6799(3) 1.0022(4) 0.34312(18) 0.0539(10) Uani 1 1 d . .
O3 O 0.7652(3) 0.8242(4) 0.39962(18) 0.0546(10) Uani 1 1 d . .
O4 O 0.6664(2) 0.8727(4) 0.20878(16) 0.0452(9) Uani 1 1 d . .
O5 O 0.7494(2) 0.5710(4) 0.28871(17) 0.0462(9) Uani 1 1 d . .
O6 O 0.6493(3) 0.4396(5) 0.4521(2) 0.0779(14) Uani 1 1 d . .
N5 N 0.3083(4) 0.9587(6) 0.1041(3) 0.0642(14) Uani 1 1 d . .
C33 C 0.2975(6) 0.8223(9) 0.0664(4) 0.098(3) Uani 1 1 d . .
H33A H 0.2580 0.7558 0.0768 0.147 Uiso 1 1 calc R U
H33B H 0.3542 0.7752 0.0759 0.147 Uiso 1 1 calc R U
H33C H 0.2732 0.8465 0.0217 0.147 Uiso 1 1 calc R U
C34 C 0.3746(5) 1.0638(9) 0.1025(4) 0.096(3) Uani 1 1 d . .
H34A H 0.3761 1.1457 0.1304 0.145 Uiso 1 1 calc R U
H34B H 0.3604 1.1001 0.0596 0.145 Uiso 1 1 calc R U
H34C H 0.4316 1.0159 0.1163 0.145 Uiso 1 1 calc R U
C35 C 0.2515(5) 0.9896(8) 0.1332(3) 0.0637(17) Uani 1 1 d . .
H35 H 0.2593 1.0805 0.1543 0.076 Uiso 1 1 calc R U
O7 O 0.1910(3) 0.9137(5) 0.1353(2) 0.0765(14) Uani 1 1 d . .

loop_
_atom_site_aniso_label
_atom_site_aniso_U_11
_atom_site_aniso_U_22
_atom_site_aniso_U_33
_atom_site_aniso_U_23
_atom_site_aniso_U_13
_atom_site_aniso_U_12
Co1 0.0506(5) 0.0236(4) 0.0464(5) -0.0003(3) 0.0191(3) -0.0006(3)
C1 0.057(4) 0.044(3) 0.053(3) -0.002(3) 0.025(3) 0.003(3)
C2 0.055(3) 0.034(3) 0.045(3) 0.002(2) 0.023(3) 0.002(3)
C3 0.053(3) 0.044(3) 0.053(3) 0.006(3) 0.017(3) -0.004(3)
C4 0.060(4) 0.036(3) 0.050(3) -0.010(2) 0.018(3) -0.011(3)
C5 0.062(4) 0.038(3) 0.046(3) -0.003(2) 0.020(3) -0.003(3)
C6 0.052(3) 0.028(3) 0.051(3) -0.002(2) 0.022(3) -0.006(2)
C7 0.048(3) 0.037(3) 0.051(3) -0.006(2) 0.026(3) -0.009(3)
C8 0.057(4) 0.021(3) 0.054(3) -0.004(2) 0.028(3) 0.005(3)
C9 0.069(4) 0.028(3) 0.053(3) 0.000(2) 0.018(3) 0.000(3)
C10 0.056(4) 0.024(3) 0.046(3) 0.007(2) 0.017(3) 0.001(3)
C11 0.056(4) 0.031(3) 0.062(4) 0.004(2) 0.017(3) 0.004(3)
C12 0.058(4) 0.036(3) 0.067(4) -0.003(3) 0.005(3) -0.008(3)
C13 0.077(5) 0.034(3) 0.049(3) -0.009(2) 0.007(3) -0.006(3)
C14 0.066(4) 0.029(3) 0.044(3) 0.004(2) 0.019(3) 0.000(3)
C15 0.045(3) 0.034(3) 0.051(3) 0.002(2) 0.015(3) -0.011(3)
C16 0.068(4) 0.040(3) 0.051(3) -0.008(3) 0.030(3) -0.007(3)
C17 0.066(4) 0.034(3) 0.060(4) 0.004(3) 0.024(3) -0.001(3)
C18 0.047(4) 0.050(4) 0.065(4) 0.002(3) 0.018(3) 0.006(3)
C19 0.055(4) 0.047(4) 0.064(4) -0.005(3) 0.029(3) -0.006(3)
C20 0.053(4) 0.032(3) 0.053(3) -0.003(2) 0.025(3) -0.004(3)
C21 0.053(4) 0.032(3) 0.057(3) -0.001(2) 0.022(3) -0.002(3)
C22 0.057(4) 0.037(3) 0.068(4) -0.001(3) 0.037(3) -0.003(3)
C23 0.057(4) 0.035(3) 0.063(4) -0.006(3) 0.033(3) 0.000(3)
C24 0.054(4) 0.044(3) 0.063(4) 0.009(3) 0.029(3) 0.003(3)
C25 0.045(3) 0.050(4) 0.068(4) 0.000(3) 0.026(3) -0.005(3)
C26 0.050(3) 0.036(3) 0.048(3) -0.005(2) 0.019(3) -0.003(3)
C27 0.048(3) 0.041(3) 0.054(3) -0.004(3) 0.025(3) -0.003(3)
C28 0.051(3) 0.040(3) 0.067(4) -0.005(3) 0.029(3) -0.004(3)
C29 0.050(4) 0.057(4) 0.074(4) 0.009(3) 0.029(3) -0.003(3)
C30 0.051(4) 0.064(4) 0.065(4) 0.008(3) 0.021(3) 0.004(3)
C31 0.052(4) 0.039(3) 0.050(3) -0.003(2) 0.022(3) -0.002(3)
C32 0.048(3) 0.043(3) 0.060(4) -0.008(3) 0.028(3) -0.007(3)
N1 0.051(3) 0.041(3) 0.061(3) -0.007(2) 0.026(2) -0.005(2)
N2 0.052(3) 0.028(2) 0.050(3) 0.003(2) 0.017(2) 0.001(2)
N3 0.057(3) 0.027(2) 0.052(3) 0.002(2) 0.024(2) 0.004(2)
N4 0.056(3) 0.043(3) 0.061(3) 0.002(2) 0.027(2) -0.009(2)
O1 0.059(3) 0.073(3) 0.071(3) 0.021(2) 0.024(2) 0.015(2)
O2 0.069(3) 0.038(2) 0.052(2) 0.0010(18) 0.018(2) -0.0034(19)
O3 0.062(3) 0.035(2) 0.066(3) -0.0060(18) 0.021(2) 0.0057(19)
O4 0.056(2) 0.030(2) 0.050(2) 0.0035(16) 0.0201(18) -0.0079(17)
O5 0.054(2) 0.0223(19) 0.057(2) 0.0015(16) 0.0130(18) -0.0007(18)
O6 0.056(3) 0.085(4) 0.103(4) 0.037(3) 0.040(3) 0.000(3)
N5 0.064(4) 0.055(3) 0.080(4) -0.008(3) 0.033(3) -0.001(3)
C33 0.096(6) 0.090(6) 0.120(7) -0.043(5) 0.052(5) -0.007(5)
C34 0.104(6) 0.089(6) 0.116(7) -0.015(5) 0.064(5) -0.029(5)
C35 0.073(5) 0.059(4) 0.059(4) -0.001(3) 0.024(4) 0.008(4)
O7 0.062(3) 0.074(3) 0.101(4) -0.004(3) 0.039(3) -0.007(3)

loop_
_atom_type_symbol
_atom_type_description
_atom_type_scat_dispersion_real
_atom_type_scat_dispersion_imag
_atom_type_scat_source
C C 0.0033 0.0016 'International Tables Vol C Tables 4.2.6.8 and 6.1.1.4'
H H 0.0000 0.0000 'International Tables Vol C Tables 4.2.6.8 and 6.1.1.4'
Co Co 0.3494 0.9721 'International Tables Vol C Tables 4.2.6.8 and 6.1.1.4'
N N 0.0061 0.0033 'International Tables Vol C Tables 4.2.6.8 and 6.1.1.4'
O O 0.0106 0.0060 'International Tables Vol C Tables 4.2.6.8 and 6.1.1.4'

loop_
_geom_angle_atom_site_label_1
_geom_angle_atom_site_label_2
_geom_angle_atom_site_label_3
_geom_angle
_geom_angle_site_symmetry_1
_geom_angle_site_symmetry_3
O4 Co1 O5 106.28(14) . .
O4 Co1 O3 149.04(14) . .
O5 Co1 O3 104.31(14) . .
O4 Co1 N3 93.06(15) . .
O5 Co1 N3 89.26(15) . .
O3 Co1 N3 92.01(16) . .
O4 Co1 N2 89.34(15) . .
O5 Co1 N2 86.20(16) . .
O3 Co1 N2 87.98(16) . .
N3 Co1 N2 175.31(15) . .
O4 Co1 O2 92.29(14) . .
O5 Co1 O2 159.84(14) . .
O3 Co1 O2 58.29(14) . .
N3 Co1 O2 81.85(15) . .
N2 Co1 O2 102.09(15) . .
O1 C1 N1 122.9(5) . 4_566
O1 C1 C31 119.7(5) . .
N1 C1 C31 117.4(5) 4_566 .
C6 C2 C3 117.3(5) . .
C6 C2 N1 117.4(5) . .
C3 C2 N1 125.2(5) . .
C4 C3 C2 117.7(5) . .
C4 C3 H3 121.1 . .
C2 C3 H3 121.1 . .
C5 C4 C3 121.3(5) . .
C5 C4 H4 119.3 . .
C3 C4 H4 119.3 . .
N2 C5 C4 122.5(5) . .
N2 C5 H5 118.8 . .
C4 C5 H5 118.8 . .
N2 C6 C2 125.2(5) . .
N2 C6 H6 117.4 . .
C2 C6 H6 117.4 . .
O2 C7 O3 120.9(5) . .
O2 C7 C16 119.8(5) . .
O3 C7 C16 119.2(5) . .
O5 C8 O4 123.6(5) 2_655 .
O5 C8 C9 119.6(5) 2_655 .
O4 C8 C9 116.8(5) . .
C8 C9 C10 114.3(4) . .
C8 C9 H9A 108.7 . .
C10 C9 H9A 108.7 . .
C8 C9 H9B 108.7 . .
C10 C9 H9B 108.7 . .
H9A C9 H9B 107.6 . .
C15 C10 C11 118.9(5) . .
C15 C10 C9 119.6(5) . .
C11 C10 C9 121.5(5) . .
C12 C11 C10 120.3(5) . .
C12 C11 H11 119.9 . .
C10 C11 H11 119.9 . .
C11 C12 C13 119.7(6) . .
C11 C12 H12 120.2 . .
C13 C12 H12 120.2 . .
C14 C13 C12 121.4(5) . .
C14 C13 H13 119.3 . .
C12 C13 H13 119.3 . .
C13 C14 C15 118.3(5) . .
C13 C14 C16 122.0(5) . 2_645
C15 C14 C16 119.6(5) . 2_645
C10 C15 C14 121.4(5) . .
C10 C15 H15 119.3 . .
C14 C15 H15 119.3 . .
C7 C16 C14 108.8(4) . 2_655
C7 C16 H16A 109.9 . .
C14 C16 H16A 109.9 2_655 .
C7 C16 H16B 109.9 . .
C14 C16 H16B 109.9 2_655 .
H16A C16 H16B 108.3 . .
N3 C17 C18 122.8(5) . .
N3 C17 H17 118.6 . .
C18 C17 H17 118.6 . .
C17 C18 C19 119.4(6) . .
C17 C18 H18 120.3 . .
C19 C18 H18 120.3 . .
C18 C19 C20 119.7(5) . .
C18 C19 H19 120.1 . .
C20 C19 H19 120.1 . .
C19 C20 C21 117.4(5) . .
C19 C20 N4 118.6(5) . .
C21 C20 N4 123.9(5) . .
N3 C21 C20 123.3(5) . .
N3 C21 H21 118.3 . .
C20 C21 H21 118.3 . .
O6 C22 N4 121.9(5) . .
O6 C22 C23 120.7(6) . .
N4 C22 C23 117.4(5) . .
C28 C23 C24 119.2(5) . .
C28 C23 C22 116.0(5) . .
C24 C23 C22 124.8(5) . .
C25 C24 C23 120.1(6) . .
C25 C24 H24 119.9 . .
C23 C24 H24 119.9 . .
C24 C25 C26 122.0(5) . .
C24 C25 H25 119.0 . .
C26 C25 H25 119.0 . .
C27 C26 C25 118.2(5) . .
C27 C26 C32 119.1(5) . .
C25 C26 C32 122.7(5) . .
C26 C27 C28 118.9(5) . .
C26 C27 C29 117.9(5) . .
C28 C27 C29 123.2(5) . .
C23 C28 C27 121.6(5) . .
C23 C28 H28 119.2 . .
C27 C28 H28 119.2 . .
C30 C29 C27 121.2(6) . .
C30 C29 H29 119.4 . .
C27 C29 H29 119.4 . .
C29 C30 C31 121.4(6) . .
C29 C30 H30 119.3 . .
C31 C30 H30 119.3 . .
C32 C31 C30 118.7(5) . .
C32 C31 C1 123.5(5) . .
C30 C31 C1 117.7(5) . .
C31 C32 C26 121.6(5) . .
C31 C32 H32 119.2 . .
C26 C32 H32 119.2 . .
C1 N1 C2 127.0(5) 4_665 .
C1 N1 H1 116.5 4_665 .
C2 N1 H1 116.5 . .
C6 N2 C5 116.0(5) . .
C6 N2 Co1 118.4(4) . .
C5 N2 Co1 125.6(4) . .
C17 N3 C21 117.3(5) . .
C17 N3 Co1 124.0(4) . .
C21 N3 Co1 118.6(4) . .
C22 N4 C20 127.4(5) . .
C22 N4 H4A 116.3 . .
C20 N4 H4A 116.3 . .
C7 O2 Co1 86.0(3) . .
C7 O3 Co1 94.8(3) . .
C8 O4 Co1 132.0(3) . .
C8 O5 Co1 136.8(3) 2_645 .
C35 N5 C34 121.7(6) . .
C35 N5 C33 119.8(6) . .
C34 N5 C33 118.2(6) . .
N5 C33 H33A 109.5 . .
N5 C33 H33B 109.5 . .
H33A C33 H33B 109.5 . .
N5 C33 H33C 109.5 . .
H33A C33 H33C 109.5 . .
H33B C33 H33C 109.5 . .
N5 C34 H34A 109.5 . .
N5 C34 H34B 109.5 . .
H34A C34 H34B 109.5 . .
N5 C34 H34C 109.5 . .
H34A C34 H34C 109.5 . .
H34B C34 H34C 109.5 . .
O7 C35 N5 127.7(7) . .
O7 C35 H35 116.2 . .
N5 C35 H35 116.2 . .

loop_
_geom_bond_atom_site_label_1
_geom_bond_atom_site_label_2
_geom_bond_distance
_geom_bond_site_symmetry_2
Co1 O4 2.026(3) .
Co1 O5 2.048(3) .
Co1 O3 2.142(4) .
Co1 N3 2.151(5) .
Co1 N2 2.157(4) .
Co1 O2 2.344(4) .
C1 O1 1.222(7) .
C1 N1 1.345(7) 4_566
C1 C31 1.511(8) .
C2 C6 1.378(7) .
C2 C3 1.396(7) .
C2 N1 1.409(6) .
C3 C4 1.374(8) .
C3 H3 0.9300 .
C4 C5 1.357(8) .
C4 H4 0.9300 .
C5 N2 1.350(7) .
C5 H5 0.9300 .
C6 N2 1.343(6) .
C6 H6 0.9300 .
C7 O2 1.252(6) .
C7 O3 1.267(6) .
C7 C16 1.514(7) .
C8 O5 1.254(6) 2_655
C8 O4 1.273(6) .
C8 C9 1.496(7) .
C9 C10 1.517(7) .
C9 H9A 0.9700 .
C9 H9B 0.9700 .
C10 C15 1.381(7) .
C10 C11 1.391(7) .
C11 C12 1.374(8) .
C11 H11 0.9300 .
C12 C13 1.388(8) .
C12 H12 0.9300 .
C13 C14 1.367(8) .
C13 H13 0.9300 .
C14 C15 1.395(7) .
C14 C16 1.518(8) 2_645
C15 H15 0.9300 .
C16 C14 1.518(8) 2_655
C16 H16A 0.9700 .
C16 H16B 0.9700 .
C17 N3 1.340(7) .
C17 C18 1.372(8) .
C17 H17 0.9300 .
C18 C19 1.375(8) .
C18 H18 0.9300 .
C19 C20 1.376(8) .
C19 H19 0.9300 .
C20 C21 1.395(7) .
C20 N4 1.406(6) .
C21 N3 1.349(6) .
C21 H21 0.9300 .
C22 O6 1.211(7) .
C22 N4 1.364(7) .
C22 C23 1.509(8) .
C23 C28 1.366(8) .
C23 C24 1.407(8) .
C24 C25 1.353(8) .
C24 H24 0.9300 .
C25 C26 1.409(8) .
C25 H25 0.9300 .
C26 C27 1.405(7) .
C26 C32 1.425(7) .
C27 C28 1.413(8) .
C27 C29 1.420(8) .
C28 H28 0.9300 .
C29 C30 1.350(8) .
C29 H29 0.9300 .
C30 C31 1.407(8) .
C30 H30 0.9300 .
C31 C32 1.356(7) .
C32 H32 0.9300 .
N1 C1 1.345(7) 4_665
N1 H1 0.8600 .
N4 H4A 0.8600 .
O5 C8 1.254(6) 2_645
N5 C35 1.328(8) .
N5 C34 1.436(8) .
N5 C33 1.462(8) .
C33 H33A 0.9600 .
C33 H33B 0.9600 .
C33 H33C 0.9600 .
C34 H34A 0.9600 .
C34 H34B 0.9600 .
C34 H34C 0.9600 .
C35 O7 1.204(7) .
C35 H35 0.9300 .

loop_
_geom_torsion_atom_site_label_1
_geom_torsion_atom_site_label_2
_geom_torsion_atom_site_label_3
_geom_torsion_atom_site_label_4
_geom_torsion
_geom_torsion_site_symmetry_1
_geom_torsion_site_symmetry_4
C6 C2 C3 C4 -1.2(7) . .
N1 C2 C3 C4 177.3(5) . .
C2 C3 C4 C5 2.1(8) . .
C3 C4 C5 N2 -0.6(8) . .
C3 C2 C6 N2 -1.4(8) . .
N1 C2 C6 N2 -179.9(5) . .
O5 C8 C9 C10 137.5(5) 2_655 .
O4 C8 C9 C10 -43.7(7) . .
C8 C9 C10 C15 -53.4(7) . .
C8 C9 C10 C11 127.9(6) . .
C15 C10 C11 C12 -2.8(8) . .
C9 C10 C11 C12 175.9(5) . .
C10 C11 C12 C13 1.6(9) . .
C11 C12 C13 C14 0.6(9) . .
C12 C13 C14 C15 -1.5(8) . .
C12 C13 C14 C16 175.5(5) . 2_645
C11 C10 C15 C14 1.9(8) . .
C9 C10 C15 C14 -176.8(5) . .
C13 C14 C15 C10 0.2(8) . .
C16 C14 C15 C10 -176.9(5) 2_645 .
O2 C7 C16 C14 -84.1(6) . 2_655
O3 C7 C16 C14 91.7(6) . 2_655
N3 C17 C18 C19 1.2(9) . .
C17 C18 C19 C20 -0.1(8) . .
C18 C19 C20 C21 -1.2(8) . .
C18 C19 C20 N4 179.6(5) . .
C19 C20 C21 N3 1.5(8) . .
N4 C20 C21 N3 -179.3(5) . .
O6 C22 C23 C28 -6.0(8) . .
N4 C22 C23 C28 173.9(5) . .
O6 C22 C23 C24 174.5(6) . .
N4 C22 C23 C24 -5.5(8) . .
C28 C23 C24 C25 -0.5(8) . .
C22 C23 C24 C25 178.9(5) . .
C23 C24 C25 C26 0.2(9) . .
C24 C25 C26 C27 0.0(8) . .
C24 C25 C26 C32 -179.8(5) . .
C25 C26 C27 C28 0.1(8) . .
C32 C26 C27 C28 179.9(5) . .
C25 C26 C27 C29 180.0(5) . .
C32 C26 C27 C29 -0.2(8) . .
C24 C23 C28 C27 0.6(8) . .
C22 C23 C28 C27 -178.8(5) . .
C26 C27 C28 C23 -0.5(8) . .
C29 C27 C28 C23 179.7(5) . .
C26 C27 C29 C30 1.0(9) . .
C28 C27 C29 C30 -179.2(6) . .
C27 C29 C30 C31 -2.0(10) . .
C29 C30 C31 C32 2.1(9) . .
C29 C30 C31 C1 -178.3(5) . .
O1 C1 C31 C32 172.5(5) . .
N1 C1 C31 C32 -8.6(8) 4_566 .
O1 C1 C31 C30 -7.1(8) . .
N1 C1 C31 C30 171.8(5) 4_566 .
C30 C31 C32 C26 -1.4(8) . .
C1 C31 C32 C26 179.1(5) . .
C27 C26 C32 C31 0.5(8) . .
C25 C26 C32 C31 -179.8(5) . .
C6 C2 N1 C1 -168.4(5) . 4_665
C3 C2 N1 C1 13.2(9) . 4_665
C2 C6 N2 C5 2.8(8) . .
C2 C6 N2 Co1 -179.1(4) . .
C4 C5 N2 C6 -1.8(8) . .
C4 C5 N2 Co1 -179.8(4) . .
C18 C17 N3 C21 -1.0(8) . .
C18 C17 N3 Co1 -177.1(4) . .
C20 C21 N3 C17 -0.4(8) . .
C20 C21 N3 Co1 175.9(4) . .
O6 C22 N4 C20 -3.8(9) . .
C23 C22 N4 C20 176.2(5) . .
C19 C20 N4 C22 -171.2(5) . .
C21 C20 N4 C22 9.7(8) . .
O3 C7 O2 Co1 -2.4(5) . .
C16 C7 O2 Co1 173.4(4) . .
O2 C7 O3 Co1 2.6(5) . .
C16 C7 O3 Co1 -173.2(4) . .
O5 C8 O4 Co1 -4.9(7) 2_655 .
C9 C8 O4 Co1 176.4(3) . .
C34 N5 C35 O7 176.5(7) . .
C33 N5 C35 O7 3.7(11) . .
